data_7217997
loop_
_publ_author_name
'Karmakar, Anirban'
'Oliver, Clive L.'
'Platero-Prats, Ana E.'
'Laurila, Elina'
'\"Ohrstr\"om, Lars'

_publ_section_title
;
 Crystal structures and hydrogen bond analysis of five amino acid
 conjugates of terephthalic and benzene-1,2,3-tricarboxylic acids
;
_journal_issue 35
_journal_name_full CrystEngComm
_journal_page_first 8243
_journal_paper_doi 10.1039/C4CE00605D
_journal_volume 16
_journal_year 2014
_chemical_formula_sum 'C18 H21.57 N3 O9.28'
_chemical_formula_weight 428.48
_chemical_name_systematic
; 
 ? 
;
_space_group_IT_number 148
_symmetry_cell_setting trigonal
_symmetry_space_group_name_Hall '-R 3'
_symmetry_space_group_name_H-M 'R -3 :H'
_atom_sites_solution_hydrogens geom
_atom_sites_solution_primary direct
_atom_sites_solution_secondary difmap
_audit_creation_method SHELXL-97
_cell_angle_alpha 90.00
_cell_angle_beta 90.00
_cell_angle_gamma 120.00
_cell_formula_units_Z 6
_cell_length_a 18.3488(5)
_cell_length_b 18.3488(5)
_cell_length_c 11.1379(6)
_cell_measurement_reflns_used 3268
_cell_measurement_temperature 293(2)
_cell_measurement_theta_max 30.2990
_cell_measurement_theta_min 3.1445
_cell_volume 3247.5(2)
_computing_cell_refinement
;
CrysAlisPro, Agilent Technologies,
Version 1.171.35.6 (release 27-01-2011 CrysAlis171 .NET)
(compiled Jan 27 2011,13:34:29)
;
_computing_data_collection
;
CrysAlisPro, Agilent Technologies,
Version 1.171.35.6 (release 27-01-2011 CrysAlis171 .NET)
(compiled Jan 27 2011,13:34:29)
;
_computing_data_reduction
;
CrysAlisPro, Agilent Technologies,
Version 1.171.35.6 (release 27-01-2011 CrysAlis171 .NET)
(compiled Jan 27 2011,13:34:29)
;
_computing_structure_refinement 'SHELXL-97 (Sheldrick, 1997)'
_computing_structure_solution 'SHELXS-97 (Sheldrick, 1990)'
_diffrn_ambient_temperature 293(2)
_diffrn_detector_area_resol_mean 16.5467
_diffrn_measured_fraction_theta_full 0.998
_diffrn_measured_fraction_theta_max 0.998
_diffrn_measurement_device_type 'Xcalibur, Sapphire3'
_diffrn_measurement_method '\w scans'
_diffrn_radiation_monochromator graphite
_diffrn_radiation_source 'fine-focus sealed tube'
_diffrn_radiation_type MoK\a
_diffrn_radiation_wavelength 0.71073
_diffrn_reflns_av_R_equivalents 0.0000
_diffrn_reflns_av_sigmaI/netI 0.0192
_diffrn_reflns_limit_h_max 11
_diffrn_reflns_limit_h_min -22
_diffrn_reflns_limit_k_max 22
_diffrn_reflns_limit_k_min 0
_diffrn_reflns_limit_l_max 13
_diffrn_reflns_limit_l_min 0
_diffrn_reflns_number 1468
_diffrn_reflns_theta_full 26.36
_diffrn_reflns_theta_max 26.36
_diffrn_reflns_theta_min 3.85
_exptl_absorpt_coefficient_mu 0.107
_exptl_absorpt_correction_T_max 0.995
_exptl_absorpt_correction_T_min 0.987
_exptl_absorpt_correction_type multi-scan
_exptl_absorpt_process_details SABADS
_exptl_crystal_colour colorless
_exptl_crystal_density_diffrn 1.315
_exptl_crystal_density_method 'not measured'
_exptl_crystal_description prismatic
_exptl_crystal_F_000 1349
_exptl_crystal_size_max 0.15
_exptl_crystal_size_mid 0.10
_exptl_crystal_size_min 0.05
_platon_squeeze_details
;
Attempts to refine peaks of residual electron density as guest
atoms were unsuccessful. The data were corrected for disordered
electron density through use of the SQUEEZE procedure (Sluis, P. van der;
Spek, A. L. Acta Crystallogr. 1990, A46, 194-201) as implemented in PLATON
(Spek, A.L. Acta Crystallogr. 1990, A46, C34. PLATON - a multipurpose
crystallographic tool. Utrecht University, Utrecht, The Netherlands).
A total solvent-accessible void volume of 324.1 A^3^ with a totalm ectron count of 31 (consistent with 0.3 molecules of
water per formula) was found in the unit cell.
;
_refine_diff_density_max 0.365
_refine_diff_density_min -0.341
_refine_diff_density_rms 0.085
_refine_ls_extinction_method none
_refine_ls_goodness_of_fit_ref 1.250
_refine_ls_hydrogen_treatment mixed
_refine_ls_matrix_type full
_refine_ls_number_parameters 112
_refine_ls_number_reflns 1468
_refine_ls_number_restraints 2
_refine_ls_restrained_S_all 1.249
_refine_ls_R_factor_all 0.0930
_refine_ls_R_factor_gt 0.0889
_refine_ls_shift/su_max 0.000
_refine_ls_shift/su_mean 0.000
_refine_ls_structure_factor_coef Fsqd
_refine_ls_weighting_details 'calc w=1/[\s^2^(Fo^2^)+(0.0679P)^2^+25.4319P] where P=(Fo^2^+2Fc^2^)/3'
_refine_ls_weighting_scheme calc
_refine_ls_wR_factor_gt 0.2394
_refine_ls_wR_factor_ref 0.2413
_reflns_number_gt 1348
_reflns_number_total 1468
_reflns_threshold_expression >2sigma(I)
_cod_duplicate_entry 7216181
_cod_data_source_file c4ce00605d2.cif
_cod_data_source_block Compound5
_cod_original_sg_symbol_H-M 'R -3'
_cod_database_code 7217997

loop_
_symmetry_equiv_pos_as_xyz
'x, y, z'
'-y, x-y, z'
'-x+y, -x, z'
'x+2/3, y+1/3, z+1/3'
'-y+2/3, x-y+1/3, z+1/3'
'-x+y+2/3, -x+1/3, z+1/3'
'x+1/3, y+2/3, z+2/3'
'-y+1/3, x-y+2/3, z+2/3'
'-x+y+1/3, -x+2/3, z+2/3'
'-x, -y, -z'
'y, -x+y, -z'
'x-y, x, -z'
'-x+2/3, -y+1/3, -z+1/3'
'y+2/3, -x+y+1/3, -z+1/3'
'x-y+2/3, x+1/3, -z+1/3'
'-x+1/3, -y+2/3, -z+2/3'
'y+1/3, -x+y+2/3, -z+2/3'
'x-y+1/3, x+2/3, -z+2/3'

loop_
_atom_site_label
_atom_site_type_symbol
_atom_site_fract_x
_atom_site_fract_y
_atom_site_fract_z
_atom_site_U_iso_or_equiv
_atom_site_adp_type
_atom_site_occupancy
_atom_site_symmetry_multiplicity
_atom_site_calc_flag
_atom_site_refinement_flags
_atom_site_disorder_assembly
_atom_site_disorder_group
C1 C 0.6284(2) 0.3819(2) 0.4925(3) 0.0253(8) Uani 1 1 d . . .
H1 H 0.6029 0.4147 0.4930 0.045(13) Uiso 1 1 calc R . .
C2 C 0.5789(2) 0.2951(2) 0.4921(3) 0.0257(8) Uani 1 1 d . . .
C3 C 0.4851(2) 0.2575(2) 0.4855(3) 0.0274(8) Uani 1 1 d . A .
C5A C 0.3067(6) 0.0476(6) 0.3976(11) 0.052(3) Uani 0.490(13) 1 d P A 1
H5A1 H 0.3429 0.0373 0.3470 0.062 Uiso 0.490(13) 1 calc PR A 1
H5A2 H 0.2552 0.0320 0.3558 0.062 Uiso 0.490(13) 1 calc PR A 1
H5A3 H 0.2946 0.0150 0.4697 0.062 Uiso 0.490(13) 1 calc PR A 1
C5B C 0.3020(6) 0.1129(8) 0.5410(11) 0.068(4) Uani 0.510(13) 1 d P A 2
H5B1 H 0.3121 0.1622 0.5847 0.082 Uiso 0.510(13) 1 calc PR A 2
H5B2 H 0.3201 0.0811 0.5883 0.082 Uiso 0.510(13) 1 calc PR A 2
H5B3 H 0.2430 0.0790 0.5242 0.082 Uiso 0.510(13) 1 calc PR A 2
C6 C 0.3273(2) 0.1853(2) 0.3356(4) 0.0333(9) Uani 1 1 d . . .
H2A H 0.461(3) 0.145(3) 0.433(4) 0.045(13) Uiso 1 1 d D . .
H3A H 0.241(4) 0.200(3) 0.290(4) 0.060(16) Uiso 1 1 d D . .
N2 N 0.4408(2) 0.1788(2) 0.4440(3) 0.0337(8) Uani 1 1 d D . .
O1 O 0.45110(18) 0.29822(19) 0.5131(3) 0.0417(8) Uani 1 1 d . . .
O2 O 0.37626(18) 0.23532(19) 0.2643(3) 0.0442(8) Uani 1 1 d . A .
O3 O 0.24760(19) 0.1617(2) 0.3420(3) 0.0468(9) Uani 1 1 d D A .
C4A C 0.3489(2) 0.1379(3) 0.4285(4) 0.0392(10) Uani 0.490(13) 1 d P A 1
H4A H 0.3255 0.1425 0.5054 0.047 Uiso 0.490(13) 1 calc PR A 1
C4B C 0.3489(2) 0.1379(3) 0.4285(4) 0.0392(10) Uani 0.510(13) 1 d P A 2
H4B H 0.3337 0.0844 0.3891 0.047 Uiso 0.510(13) 1 calc PR A 2

loop_
_atom_site_aniso_label
_atom_site_aniso_U_11
_atom_site_aniso_U_22
_atom_site_aniso_U_33
_atom_site_aniso_U_23
_atom_site_aniso_U_13
_atom_site_aniso_U_12
C1 0.0238(17) 0.0237(17) 0.0314(18) -0.0006(14) -0.0008(14) 0.0140(15)
C2 0.0221(18) 0.0250(18) 0.0284(18) -0.0012(14) -0.0031(14) 0.0106(15)
C3 0.0228(18) 0.0270(18) 0.0330(19) -0.0001(14) -0.0011(14) 0.0129(15)
C5A 0.034(5) 0.030(5) 0.089(8) -0.004(5) -0.019(5) 0.014(4)
C5B 0.038(5) 0.064(7) 0.080(8) 0.035(6) -0.001(5) 0.008(5)
C6 0.0275(19) 0.0250(19) 0.043(2) -0.0050(16) -0.0065(16) 0.0099(16)
N2 0.0224(16) 0.0250(16) 0.055(2) -0.0070(14) -0.0071(14) 0.0132(13)
O1 0.0285(15) 0.0361(16) 0.064(2) -0.0149(14) -0.0063(13) 0.0186(13)
O2 0.0308(16) 0.0379(17) 0.0500(18) 0.0084(14) 0.0000(13) 0.0067(13)
O3 0.0286(16) 0.052(2) 0.059(2) 0.0130(16) -0.0006(14) 0.0194(15)
C4A 0.026(2) 0.027(2) 0.055(3) 0.0023(18) -0.0069(18) 0.0057(16)
C4B 0.026(2) 0.027(2) 0.055(3) 0.0023(18) -0.0069(18) 0.0057(16)

loop_
_atom_type_symbol
_atom_type_description
_atom_type_scat_dispersion_real
_atom_type_scat_dispersion_imag
_atom_type_scat_source
C C 0.0033 0.0016 'International Tables Vol C Tables 4.2.6.8 and 6.1.1.4'
H H 0.0000 0.0000 'International Tables Vol C Tables 4.2.6.8 and 6.1.1.4'
N N 0.0061 0.0033 'International Tables Vol C Tables 4.2.6.8 and 6.1.1.4'
O O 0.0106 0.0060 'International Tables Vol C Tables 4.2.6.8 and 6.1.1.4'

loop_
_geom_angle_atom_site_label_1
_geom_angle_atom_site_label_2
_geom_angle_atom_site_label_3
_geom_angle
_geom_angle_site_symmetry_1
_geom_angle_site_symmetry_3
C2 C1 C2 121.1(3) . 3_665
C1 C2 C1 118.9(3) . 2_655
C1 C2 C3 118.1(3) . .
C1 C2 C3 122.9(3) 2_655 .
O1 C3 N2 121.6(3) . .
O1 C3 C2 121.4(3) . .
N2 C3 C2 116.9(3) . .
O2 C6 O3 125.0(4) . .
O2 C6 C4A 125.0(4) . .
O3 C6 C4A 110.0(4) . .
C3 N2 C4A 120.9(3) . .
N2 C4A C5A 115.0(5) . .
N2 C4A C6 110.2(3) . .
C5A C4A C6 110.0(5) . .

loop_
_geom_bond_atom_site_label_1
_geom_bond_atom_site_label_2
_geom_bond_distance
_geom_bond_site_symmetry_2
C1 C2 1.384(5) .
C1 C2 1.397(5) 3_665
C2 C1 1.397(5) 2_655
C2 C3 1.503(5) .
C3 O1 1.228(5) .
C3 N2 1.336(5) .
C5A C4A 1.477(10) .
C6 O2 1.206(5) .
C6 O3 1.304(5) .
C6 C4A 1.525(6) .
N2 C4A 1.473(5) .

loop_
_geom_hbond_atom_site_label_D
_geom_hbond_atom_site_label_H
_geom_hbond_atom_site_label_A
_geom_hbond_distance_DH
_geom_hbond_distance_HA
_geom_hbond_distance_DA
_geom_hbond_angle_DHA
_geom_hbond_site_symmetry_A
N2 H2A O2 0.875(19) 2.03(2) 2.888(4) 165(5) 18_545
O3 H3A O1 0.96(2) 1.77(3) 2.641(4) 149(5) 9_554

loop_
_platon_squeeze_void_nr
_platon_squeeze_void_average_x
_platon_squeeze_void_average_y
_platon_squeeze_void_average_z
_platon_squeeze_void_volume
_platon_squeeze_void_count_electrons
_platon_squeeze_void_content
1 0.333 0.667 0.167 105 10 ' '
2 0.000 0.000 0.500 108 10 ' '
3 0.667 0.333 0.833 105 10 ' '
